data_4089109
loop_
_publ_author_name
'Schuh, Esther'
'Werner, Svenja'
'Otte, Daniela'
'Monkowius, Uwe'
'Mohr, Fabian'

_publ_section_title
;
 A Neutral, Carbene-Stabilized Gold(III) Triazide
;
_journal_issue 20
_journal_name_full Organometallics
_journal_page_first 3448
_journal_paper_doi 10.1021/acs.organomet.6b00714
_journal_volume 35
_journal_year 2016
_chemical_formula_sum 'C5 H6 Au Cl2 N11'
_chemical_formula_weight 488.07
_space_group_IT_number 2
_space_group_name_Hall '-P 1'
_space_group_name_H-M_alt 'P -1'
_symmetry_cell_setting triclinic
_symmetry_space_group_name_Hall '-P 1'
_symmetry_space_group_name_H-M 'P -1'
_atom_sites_solution_hydrogens geom
_atom_sites_solution_primary heavy
_atom_sites_solution_secondary difmap
_audit_creation_method SHELXL-97
_cell_angle_alpha 93.039(4)
_cell_angle_beta 101.379(5)
_cell_angle_gamma 95.607(5)
_cell_formula_units_Z 2
_cell_length_a 7.3637(5)
_cell_length_b 7.9901(4)
_cell_length_c 11.2943(6)
_cell_measurement_reflns_used 2840
_cell_measurement_temperature 150.0
_cell_measurement_theta_max 29.2302
_cell_measurement_theta_min 3.2654
_cell_volume 646.56(7)
_computing_cell_refinement
;
 CrysAlisPro, Oxford Diffraction Ltd.,
 Version 1.171.34.40 (release 27-08-2010 CrysAlis171 .NET)
 (compiled Aug 27 2010,11:50:40)
;
_computing_data_collection
;
 CrysAlisPro, Oxford Diffraction Ltd.,
 Version 1.171.34.40 (release 27-08-2010 CrysAlis171 .NET)
 (compiled Aug 27 2010,11:50:40)
;
_computing_data_reduction
;
 CrysAlisPro, Oxford Diffraction Ltd.,
 Version 1.171.34.40 (release 27-08-2010 CrysAlis171 .NET)
 (compiled Aug 27 2010,11:50:40)
;
_computing_molecular_graphics
;
 OLEX2: a complete structure solution, refinement and analysis program.
 Dolomanov et al., J. Appl. Cryst. (2009). 42, 339-341
;
_computing_publication_material
;
 OLEX2: a complete structure solution, refinement and analysis program.
 Dolomanov et al., J. Appl. Cryst. (2009). 42, 339-341
;
_computing_structure_refinement 'SHELXL-97 (Sheldrick, 1997)'
_computing_structure_solution 'SHELXS-97 (Sheldrick, 1990)'
_diffrn_ambient_temperature 150.0
_diffrn_detector_area_resol_mean 16.2705
_diffrn_measured_fraction_theta_full 0.992
_diffrn_measured_fraction_theta_max 0.817
_diffrn_measurement_details
;
 1 omega -51.00 -12.00 1.0000 5.0000
 omega____ theta____ kappa____ phi______ frames
 - 17.8225 -77.0000 90.0000 39
 2 omega -50.00 51.00 1.0000 5.0000
 omega____ theta____ kappa____ phi______ frames
 - -19.4631 77.0000 -30.0000 101
 3 omega -59.00 31.00 1.0000 5.0000
 omega____ theta____ kappa____ phi______ frames
 - -19.4631 94.0000 86.0000 90
 4 omega -59.00 31.00 1.0000 5.0000
 omega____ theta____ kappa____ phi______ frames
 - -19.4631 94.0000 -155.0000 90
;
_diffrn_measurement_device_type 'Xcalibur, Eos, Gemini ultra'
_diffrn_measurement_method '\w scans'
_diffrn_orient_matrix_UB_11 0.0421424
_diffrn_orient_matrix_UB_12 0.0559762
_diffrn_orient_matrix_UB_13 0.0509962
_diffrn_orient_matrix_UB_21 0.0356186
_diffrn_orient_matrix_UB_22 -0.068557
_diffrn_orient_matrix_UB_23 0.0309308
_diffrn_orient_matrix_UB_31 0.0820295
_diffrn_orient_matrix_UB_32 0.0129222
_diffrn_orient_matrix_UB_33 -0.0238566
_diffrn_radiation_monochromator graphite
_diffrn_radiation_source 'fine-focus sealed tube'
_diffrn_radiation_type 'Mo K\a'
_diffrn_radiation_wavelength 0.7107
_diffrn_reflns_av_R_equivalents 0.0279
_diffrn_reflns_av_sigmaI/netI 0.0536
_diffrn_reflns_limit_h_max 9
_diffrn_reflns_limit_h_min -6
_diffrn_reflns_limit_k_max 10
_diffrn_reflns_limit_k_min -9
_diffrn_reflns_limit_l_max 12
_diffrn_reflns_limit_l_min -14
_diffrn_reflns_number 4242
_diffrn_reflns_theta_full 25.05
_diffrn_reflns_theta_max 29.29
_diffrn_reflns_theta_min 3.27
_exptl_absorpt_coefficient_mu 11.796
_exptl_absorpt_correction_T_max 1.0
_exptl_absorpt_correction_T_min 0.64525
_exptl_absorpt_correction_type multi-scan
_exptl_absorpt_process_details
;
 CrysAlisPro, Oxford Diffraction Ltd.,
 Version 1.171.34.40 (release 27-08-2010 CrysAlis171 .NET)
 (compiled Aug 27 2010,11:50:40)
 Empirical absorption correction using spherical harmonics,
 implemented in SCALE3 ABSPACK scaling algorithm.
;
_exptl_crystal_colour_primary yellow
_exptl_crystal_density_diffrn 2.507
_exptl_crystal_density_method 'not measured'
_exptl_crystal_description block
_exptl_crystal_F_000 452
_exptl_crystal_size_max 0.07
_exptl_crystal_size_mid 0.05
_exptl_crystal_size_min 0.03
_refine_diff_density_max 1.803
_refine_diff_density_min -0.742
_refine_diff_density_rms 0.196
_refine_ls_extinction_method none
_refine_ls_goodness_of_fit_ref 1.026
_refine_ls_hydrogen_treatment constr
_refine_ls_matrix_type full
_refine_ls_number_parameters 174
_refine_ls_number_reflns 2883
_refine_ls_number_restraints 0
_refine_ls_restrained_S_all 1.026
_refine_ls_R_factor_all 0.0399
_refine_ls_R_factor_gt 0.0355
_refine_ls_shift/su_max 0.001
_refine_ls_shift/su_mean 0.000
_refine_ls_structure_factor_coef Fsqd
_refine_ls_weighting_details
;
calc w=1/[\s^2^(Fo^2^)+(0.0383P)^2^+0.0000P] where P=(Fo^2^+2Fc^2^)/3
;
_refine_ls_weighting_scheme calc
_refine_ls_wR_factor_gt 0.0804
_refine_ls_wR_factor_ref 0.0841
_reflns_number_gt 2619
_reflns_number_total 2883
_reflns_threshold_expression >2sigma(I)
_cod_data_source_file om6b00714_si_002.cif
_cod_data_source_block ESC182_GELB
_cod_depositor_comments
;
The following automatic conversions were performed:

data item '_symmetry_cell_setting' value 'Triclinic' was changed to
'triclinic' in accordance with the
/home/saulius/struct/COD-crude-data/automatic-downloads/DataCite-retrospective/ACS/depositions/lib/dictionaries/cif_core.dic
dictionary named 'cif_core.dic' version 2.4.2 last updated on
2011-04-26.

Automatic conversion script
Id: cif_fix_values 6909 2019-04-08 15:41:33Z antanas 
;
_cod_original_cell_volume 646.56(6)
_cod_database_code 4089109

loop_
_symmetry_equiv_pos_as_xyz
'x, y, z'
'-x, -y, -z'

loop_
_atom_site_label
_atom_site_type_symbol
_atom_site_fract_x
_atom_site_fract_y
_atom_site_fract_z
_atom_site_U_iso_or_equiv
_atom_site_adp_type
_atom_site_occupancy
_atom_site_symmetry_multiplicity
_atom_site_calc_flag
_atom_site_refinement_flags
Au1 Au 0.72886(3) 0.64040(3) 0.58670(2) 0.03107(10) Uani 1 1 d .
N6 N 0.6990(9) 0.5119(8) 0.4212(6) 0.0391(14) Uani 1 1 d .
N4 N 0.9848(9) 0.4964(7) 0.7597(6) 0.0358(13) Uani 1 1 d .
N10 N 0.5654(8) 0.8250(7) 0.3980(6) 0.0368(13) Uani 1 1 d .
N9 N 0.5849(10) 0.8241(8) 0.5075(6) 0.0446(15) Uani 1 1 d .
N7 N 0.7659(8) 0.3783(8) 0.4177(5) 0.0377(14) Uani 1 1 d .
N1 N 0.6782(8) 0.7316(7) 0.8395(5) 0.0317(12) Uani 1 1 d .
N2 N 0.8161(8) 0.9419(7) 0.7668(5) 0.0338(13) Uani 1 1 d .
N3 N 0.8645(9) 0.4546(7) 0.6687(5) 0.0381(13) Uani 1 1 d .
N5 N 1.0956(9) 0.5168(8) 0.8466(6) 0.0450(15) Uani 1 1 d .
N11 N 0.5368(11) 0.8391(9) 0.2963(6) 0.0536(18) Uani 1 1 d .
N8 N 0.8248(10) 0.2528(9) 0.4058(7) 0.0488(16) Uani 1 1 d .
C1 C 0.7455(9) 0.7788(8) 0.7433(6) 0.0313(14) Uani 1 1 d .
C5 C 0.5848(10) 0.5648(9) 0.8549(6) 0.0367(15) Uani 1 1 d .
H5B H 0.4547 0.5750 0.8592 0.055 Uiso 1 1 calc R
H5C H 0.6486 0.5219 0.9299 0.055 Uiso 1 1 calc R
H5A H 0.5891 0.4866 0.7860 0.055 Uiso 1 1 calc R
Cl1 Cl 0.6448(3) 0.8528(2) 1.06146(16) 0.0391(4) Uani 1 1 d .
Cl2 Cl 0.8584(3) 1.1957(2) 0.94355(17) 0.0404(4) Uani 1 1 d .
C3 C 0.7895(9) 0.9968(8) 0.8788(6) 0.0333(14) Uani 1 1 d .
C4 C 0.7041(10) 0.8670(8) 0.9243(6) 0.0324(14) Uani 1 1 d .
C2 C 0.9096(11) 1.0457(9) 0.6878(7) 0.0400(16) Uani 1 1 d .
H2A H 0.9460 0.9723 0.6263 0.060 Uiso 1 1 calc R
H2C H 1.0209 1.1119 0.7365 0.060 Uiso 1 1 calc R
H2B H 0.8242 1.1220 0.6482 0.060 Uiso 1 1 calc R

loop_
_atom_site_aniso_label
_atom_site_aniso_U_11
_atom_site_aniso_U_22
_atom_site_aniso_U_33
_atom_site_aniso_U_23
_atom_site_aniso_U_13
_atom_site_aniso_U_12
Au1 0.03488(17) 0.03019(15) 0.02915(15) 0.00300(9) 0.00686(10) 0.00750(11)
N6 0.042(4) 0.043(3) 0.033(3) 0.001(2) 0.005(3) 0.017(3)
N4 0.040(3) 0.031(3) 0.037(3) 0.004(2) 0.007(3) 0.007(3)
N10 0.037(3) 0.038(3) 0.036(4) 0.005(2) 0.006(3) 0.012(3)
N9 0.062(4) 0.043(3) 0.034(3) 0.011(3) 0.010(3) 0.028(3)
N7 0.037(3) 0.045(4) 0.031(3) -0.003(3) 0.010(3) 0.001(3)
N1 0.033(3) 0.031(3) 0.032(3) 0.005(2) 0.008(2) 0.005(2)
N2 0.042(3) 0.031(3) 0.030(3) 0.004(2) 0.009(2) 0.006(3)
N3 0.049(4) 0.034(3) 0.032(3) 0.007(2) 0.005(3) 0.008(3)
N5 0.042(4) 0.043(3) 0.049(4) 0.006(3) 0.004(3) 0.010(3)
N11 0.070(5) 0.053(4) 0.040(4) 0.007(3) 0.009(3) 0.023(4)
N8 0.053(4) 0.043(4) 0.055(4) -0.002(3) 0.020(3) 0.012(3)
C1 0.033(4) 0.030(3) 0.033(4) 0.004(3) 0.006(3) 0.010(3)
C5 0.040(4) 0.039(4) 0.031(4) 0.006(3) 0.009(3) -0.001(3)
Cl1 0.0430(10) 0.0469(9) 0.0305(9) 0.0038(7) 0.0105(7) 0.0129(8)
Cl2 0.0429(10) 0.0337(8) 0.0424(10) -0.0037(7) 0.0037(7) 0.0079(7)
C3 0.034(4) 0.032(3) 0.035(4) 0.001(3) 0.005(3) 0.011(3)
C4 0.033(3) 0.039(4) 0.027(3) 0.007(3) 0.004(3) 0.014(3)
C2 0.047(4) 0.032(3) 0.045(4) 0.006(3) 0.017(3) 0.007(3)

loop_
_atom_type_symbol
_atom_type_description
_atom_type_scat_dispersion_real
_atom_type_scat_dispersion_imag
_atom_type_scat_source
Cl Cl 0.1484 0.1585 'International Tables Vol C Tables 4.2.6.8 and 6.1.1.4'
C C 0.0033 0.0016 'International Tables Vol C Tables 4.2.6.8 and 6.1.1.4'
H H 0.0000 0.0000 'International Tables Vol C Tables 4.2.6.8 and 6.1.1.4'
Au Au -2.0133 8.8022 'International Tables Vol C Tables 4.2.6.8 and 6.1.1.4'
N N 0.0061 0.0033 'International Tables Vol C Tables 4.2.6.8 and 6.1.1.4'

loop_
_geom_angle_atom_site_label_1
_geom_angle_atom_site_label_2
_geom_angle_atom_site_label_3
_geom_angle
N4 N3 Au1 117.2(5)
N10 N9 Au1 116.4(5)
N9 Au1 N6 90.1(2)
N7 N6 Au1 117.6(5)
N1 C1 Au1 127.1(5)
N1 C1 N2 107.2(6)
N1 C5 H5B 109.5
N1 C5 H5C 109.5
N1 C5 H5A 109.5
N1 C4 Cl1 122.8(5)
N2 C1 Au1 125.6(5)
N2 C3 Cl2 124.1(5)
N2 C2 H2A 109.5
N2 C2 H2C 109.5
N2 C2 H2B 109.5
N3 Au1 N6 90.7(2)
N3 Au1 N9 177.9(2)
N5 N4 N3 172.4(7)
N11 N10 N9 173.1(7)
N8 N7 N6 175.2(7)
C1 Au1 N6 175.7(2)
C1 Au1 N9 85.6(3)
C1 Au1 N3 93.6(2)
C1 N1 C5 127.1(6)
C1 N1 C4 109.3(5)
C1 N2 C3 108.7(6)
C1 N2 C2 126.4(6)
H5B C5 H5C 109.5
H5B C5 H5A 109.5
H5C C5 H5A 109.5
C3 N2 C2 124.8(6)
C3 C4 N1 107.0(6)
C3 C4 Cl1 130.1(6)
C4 N1 C5 123.7(6)
C4 C3 N2 107.8(6)
C4 C3 Cl2 128.2(6)
H2A C2 H2C 109.5
H2A C2 H2B 109.5
H2C C2 H2B 109.5

loop_
_geom_bond_atom_site_label_1
_geom_bond_atom_site_label_2
_geom_bond_distance
Au1 N6 2.046(6)
Au1 N9 2.036(6)
Au1 N3 2.032(6)
Au1 C1 2.011(7)
N6 N7 1.221(8)
N4 N3 1.224(8)
N4 N5 1.138(9)
N10 N9 1.218(8)
N10 N11 1.139(9)
N7 N8 1.142(8)
N1 C1 1.337(8)
N1 C5 1.474(8)
N1 C4 1.379(9)
N2 C1 1.348(8)
N2 C3 1.374(9)
N2 C2 1.471(8)
C5 H5B 0.9800
C5 H5C 0.9800
C5 H5A 0.9800
Cl1 C4 1.697(7)
Cl2 C3 1.701(7)
C3 C4 1.338(9)
C2 H2A 0.9800
C2 H2C 0.9800
C2 H2B 0.9800
